data_7102541
loop_
_publ_author_name
'Higham, Lee J'
'Kelly, P Gabriel'
'Corr, David M'
'M\"uller-Bunz, Helge'
'Walker, Brian J'
'Gilheany, Declan G'

_publ_section_title
;
 A novel azulene synthesis from the Ramirez ylide involving two
 different modes of its reaction with activated alkynes.
;
_journal_issue 6
_journal_name_full 'Chemical communications (Cambridge, England)'
_journal_page_first 684
_journal_page_last 685
_journal_paper_doi 10.1039/b316759c
_journal_year 2004
_chemical_formula_sum 'C17 H16 O7'
_chemical_formula_weight 332.30
_chemical_melting_point 422
_chemical_name_common 1,5,6-tricarbomethoxy-3-methoxyazulene
_chemical_name_systematic 1,5,6-tricarbomethoxy-3-methoxyazulene
_space_group_IT_number 33
_symmetry_cell_setting orthorhombic
_symmetry_Int_Tables_number 33
_symmetry_space_group_name_Hall 'P 2c -2n'
_symmetry_space_group_name_H-M 'P n a 21'
_atom_sites_solution_hydrogens geom
_atom_sites_solution_primary direct
_atom_sites_solution_secondary difmap
_audit_creation_method SHELXL-97
_cell_angle_alpha 90.00
_cell_angle_beta 90.00
_cell_angle_gamma 90.00
_cell_formula_units_Z 4
_cell_length_a 7.3017(7)
_cell_length_b 19.2542(18)
_cell_length_c 11.0940(11)
_cell_measurement_temperature 293(2)
_cell_volume 1559.7(3)
_computing_cell_refinement 'Bruker SMART'
_computing_data_collection 'Bruker SMART'
_computing_data_reduction 'Bruker SAINT'
_computing_molecular_graphics 'Bruker SHELXTL'
_computing_publication_material 'Bruker SHELXTL'
_computing_structure_refinement 'SHELXL-97 (Sheldrick, 1997)'
_computing_structure_solution 'SHELXS-97 (Sheldrick, 1990)'
_diffrn_ambient_temperature 293(2)
_diffrn_measured_fraction_theta_full 0.958
_diffrn_measured_fraction_theta_max 0.958
_diffrn_measurement_device_type 'CCD area detector'
_diffrn_measurement_method 'phi and omega scans'
_diffrn_radiation_monochromator graphite
_diffrn_radiation_probe x-ray
_diffrn_radiation_type MoK\a
_diffrn_radiation_wavelength 0.71073
_diffrn_reflns_av_R_equivalents 0.0195
_diffrn_reflns_av_sigmaI/netI 0.0187
_diffrn_reflns_limit_h_max 9
_diffrn_reflns_limit_h_min -9
_diffrn_reflns_limit_k_max 23
_diffrn_reflns_limit_k_min -23
_diffrn_reflns_limit_l_max 13
_diffrn_reflns_limit_l_min -13
_diffrn_reflns_number 10842
_diffrn_reflns_theta_full 26.64
_diffrn_reflns_theta_max 26.64
_diffrn_reflns_theta_min 2.12
_diffrn_source 'fine-focus sealed tube'
_exptl_absorpt_coefficient_mu 0.111
_exptl_absorpt_correction_T_max 0.9945
_exptl_absorpt_correction_T_min 0.9194
_exptl_absorpt_correction_type numerical
_exptl_absorpt_process_details SADBAS
_exptl_crystal_colour red
_exptl_crystal_density_diffrn 1.415
_exptl_crystal_density_meas 0
_exptl_crystal_density_method 'not measured'
_exptl_crystal_description plate
_exptl_crystal_F_000 696
_exptl_crystal_size_max 0.77
_exptl_crystal_size_mid 0.40
_exptl_crystal_size_min 0.05
_refine_diff_density_max 0.188
_refine_diff_density_min -0.162
_refine_diff_density_rms 0.037
_refine_ls_abs_structure_details 'Flack H D (1983), Acta Cryst. A39, 876-881'
_refine_ls_abs_structure_Flack -0.3(9)
_refine_ls_extinction_method none
_refine_ls_goodness_of_fit_ref 1.135
_refine_ls_hydrogen_treatment mixed
_refine_ls_matrix_type full
_refine_ls_number_parameters 281
_refine_ls_number_reflns 3019
_refine_ls_number_restraints 1
_refine_ls_restrained_S_all 1.135
_refine_ls_R_factor_all 0.0418
_refine_ls_R_factor_gt 0.0376
_refine_ls_shift/su_max 0.007
_refine_ls_shift/su_mean 0.001
_refine_ls_structure_factor_coef Fsqd
_refine_ls_weighting_details 'calc w=1/[\s^2^(Fo^2^)+(0.0434P)^2^+0.2371P] where P=(Fo^2^+2Fc^2^)/3'
_refine_ls_weighting_scheme calc
_refine_ls_wR_factor_gt 0.0887
_refine_ls_wR_factor_ref 0.0907
_reflns_number_gt 2797
_reflns_number_total 3019
_reflns_threshold_expression >2sigma(I)
_cod_data_source_file b316759c.txt
_cod_data_source_block gil05
_cod_depositor_comments
;
The following automatic conversions were performed:
'_exptl_absorpt_correction_type' value 'Numerical' changed to 'numerical'
according to '/home/saulius/struct/CIF-dictionaries/cif_core.dic'
dictionary named 'cif_core.dic' version 2.4.1 from 2010-06-29.

Automatic conversion script
Id: cif_fix_enum 1527 2010-12-29 10:47:43Z saulius 
;
_cod_original_sg_symbol_H-M Pna21
_cod_database_code 7102541

loop_
_symmetry_equiv_pos_as_xyz
'x, y, z'
'-x, -y, z+1/2'
'x+1/2, -y+1/2, z'
'-x+1/2, y+1/2, z+1/2'

loop_
_atom_site_label
_atom_site_type_symbol
_atom_site_fract_x
_atom_site_fract_y
_atom_site_fract_z
_atom_site_U_iso_or_equiv
_atom_site_adp_type
_atom_site_occupancy
_atom_site_symmetry_multiplicity
_atom_site_calc_flag
C1 C 0.4775(3) 0.67379(10) 0.31192(19) 0.0374(4) Uani 1 1 d
C11 C 0.4902(3) 0.59831(11) 0.29396(19) 0.0414(5) Uani 1 1 d
O1 O 0.5383(3) 0.55640(9) 0.36771(16) 0.0684(6) Uani 1 1 d
O2 O 0.4423(3) 0.58045(8) 0.18160(13) 0.0550(5) Uani 1 1 d
C12 C 0.4611(6) 0.50856(15) 0.1502(3) 0.0667(8) Uani 1 1 d
H12A H 0.401(5) 0.499(2) 0.083(5) 0.112(14) Uiso 1 1 d
H12B H 0.592(6) 0.499(2) 0.133(4) 0.108(13) Uiso 1 1 d
H12C H 0.409(5) 0.485(2) 0.214(4) 0.117(14) Uiso 1 1 d
C2 C 0.4311(3) 0.72168(11) 0.22286(19) 0.0382(5) Uani 1 1 d
H2 H 0.391(3) 0.7114(11) 0.146(2) 0.042(6) Uiso 1 1 d
C3 C 0.4457(3) 0.78840(10) 0.26935(18) 0.0373(5) Uani 1 1 d
O3 O 0.4137(3) 0.85004(8) 0.21558(14) 0.0516(4) Uani 1 1 d
C13 C 0.3722(5) 0.84812(15) 0.0904(2) 0.0578(7) Uani 1 1 d
H13A H 0.348(4) 0.8960(16) 0.075(3) 0.073(8) Uiso 1 1 d
H13B H 0.252(4) 0.8199(15) 0.077(3) 0.080(9) Uiso 1 1 d
H13C H 0.474(4) 0.8282(15) 0.046(3) 0.064(8) Uiso 1 1 d
C4 C 0.5191(3) 0.84142(10) 0.46595(18) 0.0355(4) Uani 1 1 d
H4 H 0.491(3) 0.8866(11) 0.4283(19) 0.027(5) Uiso 1 1 d
C5 C 0.5667(3) 0.84446(10) 0.58750(18) 0.0356(4) Uani 1 1 d
C14 C 0.5477(3) 0.91579(11) 0.6398(2) 0.0432(5) Uani 1 1 d
O4 O 0.5878(3) 0.96814(8) 0.58789(16) 0.0705(6) Uani 1 1 d
O5 O 0.4720(2) 0.91463(8) 0.74892(15) 0.0526(4) Uani 1 1 d
C15 C 0.4705(6) 0.98053(17) 0.8136(3) 0.0724(9) Uani 1 1 d
H15A H 0.596(6) 0.995(2) 0.831(4) 0.127(16) Uiso 1 1 d
H15B H 0.387(6) 0.974(2) 0.885(5) 0.130(15) Uiso 1 1 d
H15C H 0.431(3) 1.0163(15) 0.760(3) 0.061(8) Uiso 1 1 d
C6 C 0.6240(3) 0.78842(10) 0.66051(18) 0.0348(4) Uani 1 1 d
C16 C 0.7005(3) 0.80352(10) 0.78537(19) 0.0391(4) Uani 1 1 d
O6 O 0.6688(3) 0.76969(9) 0.87208(14) 0.0602(5) Uani 1 1 d
O7 O 0.8151(2) 0.85745(7) 0.78294(13) 0.0458(4) Uani 1 1 d
C17 C 0.8945(4) 0.87539(16) 0.8987(2) 0.0595(7) Uani 1 1 d
H17A H 0.790(5) 0.8805(18) 0.966(3) 0.102(11) Uiso 1 1 d
H17B H 0.979(5) 0.8366(17) 0.919(3) 0.086(11) Uiso 1 1 d
H17C H 0.954(5) 0.9219(19) 0.886(3) 0.099(11) Uiso 1 1 d
C7 C 0.6269(3) 0.71865(10) 0.63298(18) 0.0366(4) Uani 1 1 d
H7 H 0.664(3) 0.6911(10) 0.6965(18) 0.027(5) Uiso 1 1 d
C8 C 0.5765(3) 0.68306(11) 0.52751(19) 0.0370(4) Uani 1 1 d
H8 H 0.589(3) 0.6320(12) 0.535(2) 0.042(6) Uiso 1 1 d
C9 C 0.5219(3) 0.70965(10) 0.41921(18) 0.0336(4) Uani 1 1 d
C10 C 0.5005(3) 0.78506(10) 0.39054(17) 0.0329(4) Uani 1 1 d

loop_
_atom_site_aniso_label
_atom_site_aniso_U_11
_atom_site_aniso_U_22
_atom_site_aniso_U_33
_atom_site_aniso_U_23
_atom_site_aniso_U_13
_atom_site_aniso_U_12
C1 0.0422(11) 0.0356(11) 0.0344(10) -0.0044(8) 0.0013(9) 0.0005(8)
C11 0.0584(12) 0.0328(11) 0.0330(11) -0.0013(9) 0.0005(10) -0.0006(9)
O1 0.1288(17) 0.0363(9) 0.0402(9) -0.0012(8) -0.0131(10) 0.0062(9)
O2 0.0934(13) 0.0332(8) 0.0383(9) -0.0090(7) -0.0131(9) 0.0043(8)
C12 0.114(3) 0.0381(14) 0.0482(16) -0.0118(13) -0.0026(18) 0.0029(15)
C2 0.0469(12) 0.0389(11) 0.0289(10) -0.0045(9) -0.0031(9) 0.0018(9)
C3 0.0467(11) 0.0321(10) 0.0330(10) 0.0003(9) 0.0016(9) 0.0037(8)
O3 0.0855(12) 0.0358(8) 0.0336(8) 0.0008(6) -0.0074(7) 0.0058(8)
C13 0.091(2) 0.0495(16) 0.0326(12) 0.0077(11) -0.0018(13) 0.0121(15)
C4 0.0424(11) 0.0304(11) 0.0336(10) 0.0031(8) 0.0019(9) 0.0013(8)
C5 0.0397(10) 0.0352(11) 0.0318(10) -0.0030(8) 0.0012(8) -0.0020(8)
C14 0.0596(13) 0.0340(11) 0.0359(11) -0.0015(9) -0.0086(11) -0.0009(10)
O4 0.1337(18) 0.0316(9) 0.0463(10) 0.0005(8) -0.0060(11) -0.0091(10)
O5 0.0757(11) 0.0394(8) 0.0428(9) -0.0101(7) 0.0074(8) 0.0074(7)
C15 0.108(3) 0.0489(17) 0.0606(18) -0.0215(15) -0.0029(19) 0.0164(17)
C6 0.0385(10) 0.0370(11) 0.0290(9) -0.0007(8) 0.0042(8) -0.0019(8)
C16 0.0512(12) 0.0350(9) 0.0310(10) -0.0020(9) 0.0024(9) 0.0026(9)
O6 0.0967(14) 0.0523(9) 0.0317(8) 0.0050(7) -0.0023(9) -0.0147(9)
O7 0.0607(9) 0.0450(8) 0.0316(7) -0.0013(7) -0.0080(7) -0.0074(7)
C17 0.0802(19) 0.0536(16) 0.0448(15) -0.0078(12) -0.0207(13) -0.0073(14)
C7 0.0446(11) 0.0357(11) 0.0295(10) 0.0038(8) 0.0001(9) 0.0040(9)
C8 0.0447(11) 0.0294(10) 0.0370(10) -0.0005(9) 0.0019(8) 0.0016(9)
C9 0.0350(10) 0.0313(10) 0.0345(10) -0.0045(9) 0.0040(8) 0.0016(8)
C10 0.0351(10) 0.0328(10) 0.0309(10) 0.0015(8) 0.0027(8) 0.0007(7)

loop_
_atom_type_symbol
_atom_type_description
_atom_type_scat_dispersion_real
_atom_type_scat_dispersion_imag
_atom_type_scat_source
C C 0.0033 0.0016 'International Tables Vol C Tables 4.2.6.8 and 6.1.1.4'
H H 0.0000 0.0000 'International Tables Vol C Tables 4.2.6.8 and 6.1.1.4'
O O 0.0106 0.0060 'International Tables Vol C Tables 4.2.6.8 and 6.1.1.4'

loop_
_geom_angle_atom_site_label_1
_geom_angle_atom_site_label_2
_geom_angle_atom_site_label_3
_geom_angle
C2 C1 C9 109.25(18)
C2 C1 C11 124.99(19)
C9 C1 C11 125.64(19)
O1 C11 O2 122.50(19)
O1 C11 C1 126.2(2)
O2 C11 C1 111.33(18)
C11 O2 C12 116.7(2)
O2 C12 H12A 112(3)
O2 C12 H12B 109(2)
H12A C12 H12B 106(3)
O2 C12 H12C 104(3)
H12A C12 H12C 109(3)
H12B C12 H12C 117(3)
C3 C2 C1 109.28(18)
C3 C2 H2 124.5(14)
C1 C2 H2 126.1(14)
O3 C3 C2 129.54(18)
O3 C3 C10 120.87(17)
C2 C3 C10 109.59(17)
C3 O3 C13 116.49(18)
O3 C13 H13A 100.7(19)
O3 C13 H13B 109.6(18)
H13A C13 H13B 109(2)
O3 C13 H13C 109.8(17)
H13A C13 H13C 116(2)
H13B C13 H13C 112(2)
C10 C4 C5 130.20(18)
C10 C4 H4 114.6(12)
C5 C4 H4 115.1(12)
C4 C5 C6 126.62(18)
C4 C5 C14 112.96(18)
C6 C5 C14 120.40(18)
O4 C14 O5 123.6(2)
O4 C14 C5 124.3(2)
O5 C14 C5 112.04(18)
C14 O5 C15 115.9(2)
O5 C15 H15A 110(3)
O5 C15 H15B 106(3)
H15A C15 H15B 117(4)
O5 C15 H15C 109.1(17)
H15A C15 H15C 102(3)
H15B C15 H15C 113(3)
C7 C6 C5 128.48(18)
C7 C6 C16 112.48(17)
C5 C6 C16 119.00(17)
O6 C16 O7 124.5(2)
O6 C16 C6 124.22(18)
O7 C16 C6 111.15(17)
C16 O7 C17 114.74(19)
O7 C17 H17A 111(2)
O7 C17 H17B 106(2)
H17A C17 H17B 111(3)
O7 C17 H17C 105(2)
H17A C17 H17C 109(3)
H17B C17 H17C 116(3)
C6 C7 C8 131.00(19)
C6 C7 H7 113.3(12)
C8 C7 H7 115.6(12)
C9 C8 C7 128.78(19)
C9 C8 H8 117.9(13)
C7 C8 H8 113.2(13)
C8 C9 C1 128.66(19)
C8 C9 C10 125.60(17)
C1 C9 C10 105.74(17)
C4 C10 C3 125.01(18)
C4 C10 C9 128.76(17)
C3 C10 C9 106.15(16)

loop_
_geom_bond_atom_site_label_1
_geom_bond_atom_site_label_2
_geom_bond_distance
C1 C2 1.393(3)
C1 C9 1.414(3)
C1 C11 1.470(3)
C11 O1 1.202(3)
C11 O2 1.339(3)
O2 C12 1.434(3)
C12 H12A 0.89(5)
C12 H12B 0.99(4)
C12 H12C 0.92(5)
C2 C3 1.388(3)
C2 H2 0.92(3)
C3 O3 1.349(2)
C3 C10 1.404(3)
O3 C13 1.422(3)
C13 H13A 0.95(3)
C13 H13B 1.04(3)
C13 H13C 0.97(3)
C4 C10 1.377(3)
C4 C5 1.394(3)
C4 H4 0.99(2)
C5 C6 1.413(3)
C5 C14 1.497(3)
C14 O4 1.197(3)
C14 O5 1.331(3)
O5 C15 1.458(3)
C15 H15A 0.98(4)
C15 H15B 1.01(5)
C15 H15C 0.95(3)
C6 C7 1.378(3)
C6 C16 1.522(3)
C16 O6 1.185(3)
C16 O7 1.334(2)
O7 C17 1.451(3)
C17 H17A 1.08(4)
C17 H17B 0.99(3)
C17 H17C 1.00(4)
C7 C8 1.405(3)
C7 H7 0.92(2)
C8 C9 1.366(3)
C8 H8 0.99(2)
C9 C10 1.495(3)

loop_
_geom_torsion_atom_site_label_1
_geom_torsion_atom_site_label_2
_geom_torsion_atom_site_label_3
_geom_torsion_atom_site_label_4
_geom_torsion
C2 C1 C11 O1 176.2(2)
C9 C1 C11 O1 0.7(4)
C2 C1 C11 O2 -3.0(3)
C9 C1 C11 O2 -178.6(2)
O1 C11 O2 C12 -3.5(4)
C1 C11 O2 C12 175.8(2)
C9 C1 C2 C3 0.5(3)
C11 C1 C2 C3 -175.7(2)
C1 C2 C3 O3 -179.8(2)
C1 C2 C3 C10 -0.6(3)
C2 C3 O3 C13 -5.3(4)
C10 C3 O3 C13 175.5(2)
C10 C4 C5 C6 6.1(4)
C10 C4 C5 C14 -172.5(2)
C4 C5 C14 O4 -39.3(3)
C6 C5 C14 O4 141.9(2)
C4 C5 C14 O5 137.54(19)
C6 C5 C14 O5 -41.2(3)
O4 C14 O5 C15 -11.1(4)
C5 C14 O5 C15 172.1(2)
C4 C5 C6 C7 -7.7(4)
C14 C5 C6 C7 170.9(2)
C4 C5 C6 C16 169.9(2)
C14 C5 C6 C16 -11.5(3)
C7 C6 C16 O6 -42.0(3)
C5 C6 C16 O6 140.1(2)
C7 C6 C16 O7 134.78(18)
C5 C6 C16 O7 -43.1(2)
O6 C16 O7 C17 -3.3(3)
C6 C16 O7 C17 -180.0(2)
C5 C6 C7 C8 0.4(4)
C16 C6 C7 C8 -177.3(2)
C6 C7 C8 C9 5.1(4)
C7 C8 C9 C1 177.5(2)
C7 C8 C9 C10 -1.3(4)
C2 C1 C9 C8 -179.2(2)
C11 C1 C9 C8 -3.1(4)
C2 C1 C9 C10 -0.3(2)
C11 C1 C9 C10 175.89(19)
C5 C4 C10 C3 177.8(2)
C5 C4 C10 C9 1.7(4)
O3 C3 C10 C4 2.9(3)
C2 C3 C10 C4 -176.4(2)
O3 C3 C10 C9 179.74(18)
C2 C3 C10 C9 0.4(2)
C8 C9 C10 C4 -4.4(3)
C1 C9 C10 C4 176.6(2)
C8 C9 C10 C3 179.0(2)
C1 C9 C10 C3 -0.1(2)

loop_
_cod_related_entry_id
_cod_related_entry_database
_cod_related_entry_code
1 ChemSpider 9579685
